data_4347568
loop_
_publ_author_name
'Tanifuji, Kazuki'
'Tajima, Shunichi'
'Ohki, Yasuhiro'
'Tatsumi, Kazuyuki'

_publ_section_title
;
 Interconversion between [Fe4S4] and [Fe2S2] Clusters Bearing Amide
 Ligands.
;
_journal_issue 9
_journal_name_full 'Inorganic chemistry'
_journal_page_first 4512
_journal_page_last 4518
_journal_paper_doi 10.1021/acs.inorgchem.6b00352
_journal_volume 55
_journal_year 2016
_chemical_formula_moiety 'C24 H50 Fe2 N4 S2 Si4'
_chemical_formula_sum 'C24 H50 Fe2 N4 S2 Si4'
_chemical_formula_weight 682.84
_space_group_IT_number 2
_space_group_name_Hall '-P 1'
_space_group_name_H-M_alt 'P -1'
_symmetry_cell_setting triclinic
_symmetry_Int_Tables_number 2
_symmetry_space_group_name_Hall '-P 1'
_symmetry_space_group_name_H-M 'P -1'
_atom_sites_solution_hydrogens geom
_atom_sites_solution_primary direct
_atom_sites_solution_secondary difmap
_cell_angle_alpha 108.9844(18)
_cell_angle_beta 94.950(4)
_cell_angle_gamma 115.360(3)
_cell_formula_units_Z 1
_cell_length_a 8.918(3)
_cell_length_b 9.868(4)
_cell_length_c 12.062(5)
_cell_measurement_reflns_used 10807
_cell_measurement_temperature 173
_cell_measurement_theta_max 27.50
_cell_measurement_theta_min 3.00
_cell_volume 874.8(6)
_computing_cell_refinement 'CrystalClear-SM Expert 2.0 r4'
_computing_data_collection 'CrystalClear-SM Expert 2.0 r4 (Rigaku, 2009)'
_computing_data_reduction 'CrystalClear-SM Expert 2.0 r4'
_computing_molecular_graphics 'CrystalStructure 4.0'
_computing_publication_material 'CrystalStructure 4.0 (Rigaku, 2011)'
_computing_structure_refinement 'SHELXL97 (Sheldrick, 2008)'
_computing_structure_solution SIR97
_diffrn_ambient_temperature 173
_diffrn_detector_area_resol_mean 7.111
_diffrn_measured_fraction_theta_full 0.980
_diffrn_measured_fraction_theta_max 0.980
_diffrn_measurement_device_type 'Rigaku Saturn724'
_diffrn_measurement_method \w
_diffrn_radiation_type 'Mo K\a'
_diffrn_radiation_wavelength 0.71075
_diffrn_reflns_av_R_equivalents 0.0298
_diffrn_reflns_limit_h_max 11
_diffrn_reflns_limit_h_min -11
_diffrn_reflns_limit_k_max 12
_diffrn_reflns_limit_k_min -12
_diffrn_reflns_limit_l_max 15
_diffrn_reflns_limit_l_min -15
_diffrn_reflns_number 10576
_diffrn_reflns_theta_full 27.49
_diffrn_reflns_theta_max 27.49
_diffrn_reflns_theta_min 3.01
_diffrn_standards_number 0
_exptl_absorpt_coefficient_mu 1.104
_exptl_absorpt_correction_T_max 0.978
_exptl_absorpt_correction_T_min 0.876
_exptl_absorpt_correction_type multi-scan
_exptl_absorpt_process_details 'REQAB (Rigaku, 1998)'
_exptl_crystal_colour black
_exptl_crystal_density_diffrn 1.296
_exptl_crystal_density_method 'not measured'
_exptl_crystal_description platet
_exptl_crystal_F_000 362.00
_exptl_crystal_size_max 0.110
_exptl_crystal_size_mid 0.080
_exptl_crystal_size_min 0.020
_refine_diff_density_max 1.36
_refine_diff_density_min -0.35
_refine_ls_extinction_method none
_refine_ls_goodness_of_fit_ref 1.065
_refine_ls_hydrogen_treatment constr
_refine_ls_number_parameters 163
_refine_ls_number_reflns 3938
_refine_ls_number_restraints 0
_refine_ls_R_factor_gt 0.0328
_refine_ls_shift/su_max 0.000
_refine_ls_structure_factor_coef Fsqd
_refine_ls_weighting_details 'w = 1/[\s^2^(Fo^2^)+(0.0548P)^2^+0.0272P] where P=(Fo^2^+2Fc^2^)/3'
_refine_ls_weighting_scheme calc
_refine_ls_wR_factor_ref 0.0936
_reflns_number_gt 3267
_reflns_number_total 3938
_reflns_threshold_expression F^2^>2.0\s(F^2^)
_cod_data_source_file ic6b00352_si_003.cif
_cod_data_source_block 2e
_cod_database_code 4347568

loop_
_symmetry_equiv_pos_site_id
_symmetry_equiv_pos_as_xyz
1 +X,+Y,+Z
2 -X,-Y,-Z

loop_
_atom_site_label
_atom_site_type_symbol
_atom_site_fract_x
_atom_site_fract_y
_atom_site_fract_z
_atom_site_U_iso_or_equiv
_atom_site_adp_type
_atom_site_occupancy
_atom_site_symmetry_multiplicity
_atom_site_calc_flag
_atom_site_refinement_flags
Fe1 Fe 0.11610(4) 0.12221(3) 0.10829(2) 0.02234(10) Uani 1 2 d .
S1 S 0.15962(6) -0.04373(6) -0.04151(4) 0.02574(13) Uani 1 2 d .
Si1 Si 0.09859(8) 0.23734(7) 0.37320(5) 0.02595(14) Uani 1 2 d .
Si2 Si 0.34275(7) 0.09415(7) 0.30590(5) 0.02551(14) Uani 1 2 d .
N1 N 0.2048(2) 0.1668(2) 0.27523(14) 0.0229(3) Uani 1 2 d .
N2 N 0.2546(2) 0.3536(2) 0.10062(15) 0.0260(4) Uani 1 2 d .
C1 C 0.0494(3) 0.3864(3) 0.3362(2) 0.0355(5) Uani 1 2 d .
C2 C 0.2243(4) 0.3534(4) 0.5367(2) 0.0473(7) Uani 1 2 d .
C3 C -0.1066(3) 0.0629(4) 0.3670(3) 0.0465(6) Uani 1 2 d .
C4 C 0.5142(3) 0.1423(4) 0.2250(2) 0.0429(6) Uani 1 2 d .
C5 C 0.2212(4) -0.1337(3) 0.2596(3) 0.0437(6) Uani 1 2 d .
C6 C 0.4604(3) 0.1811(4) 0.4697(2) 0.0423(6) Uani 1 2 d .
C7 C 0.1956(3) 0.3850(3) 0.01175(19) 0.0297(4) Uani 1 2 d .
C8 C 0.2775(3) 0.5332(3) 0.0007(2) 0.0309(5) Uani 1 2 d .
C9 C 0.4321(3) 0.6527(3) 0.0852(2) 0.0351(5) Uani 1 2 d .
C10 C 0.4951(3) 0.6217(3) 0.1771(2) 0.0379(5) Uani 1 2 d .
C11 C 0.4027(3) 0.4713(3) 0.18276(19) 0.0322(5) Uani 1 2 d .
C12 C 0.1994(4) 0.5591(4) -0.1009(3) 0.0460(6) Uani 1 2 d .
H1A H -0.01989 0.33428 0.25189 0.0426 Uiso 1 2 calc R
H1B H 0.15714 0.48256 0.34661 0.0426 Uiso 1 2 calc R
H1C H -0.01481 0.42038 0.39086 0.0426 Uiso 1 2 calc R
H2A H 0.15758 0.39323 0.5851 0.0567 Uiso 1 2 calc R
H2B H 0.33321 0.4466 0.54465 0.0567 Uiso 1 2 calc R
H2C H 0.24791 0.28091 0.56604 0.0567 Uiso 1 2 calc R
H3A H -0.18077 0.00302 0.28366 0.0558 Uiso 1 2 calc R
H3B H -0.16579 0.1056 0.42161 0.0558 Uiso 1 2 calc R
H3C H -0.08059 -0.01116 0.39236 0.0558 Uiso 1 2 calc R
H4A H 0.46148 0.1002 0.13786 0.0515 Uiso 1 2 calc R
H4B H 0.5832 0.09092 0.23744 0.0515 Uiso 1 2 calc R
H4C H 0.58822 0.26129 0.25685 0.0515 Uiso 1 2 calc R
H5A H 0.18544 -0.18911 0.17069 0.0525 Uiso 1 2 calc R
H5B H 0.11928 -0.16193 0.29115 0.0525 Uiso 1 2 calc R
H5C H 0.29546 -0.16885 0.29273 0.0525 Uiso 1 2 calc R
H6A H 0.52579 0.30081 0.50014 0.0508 Uiso 1 2 calc R
H6B H 0.5394 0.1379 0.47756 0.0508 Uiso 1 2 calc R
H6C H 0.37741 0.15024 0.51711 0.0508 Uiso 1 2 calc R
H7 H 0.09135 0.30072 -0.04743 0.0357 Uiso 1 2 calc R
H9 H 0.4942 0.7553 0.07997 0.0421 Uiso 1 2 calc R
H10 H 0.60101 0.70266 0.23585 0.0455 Uiso 1 2 calc R
H11 H 0.44574 0.45109 0.24702 0.0386 Uiso 1 2 calc R
H12A H 0.07373 0.49469 -0.12158 0.0552 Uiso 1 2 calc R
H12B H 0.23996 0.52383 -0.17233 0.0552 Uiso 1 2 calc R
H12C H 0.23353 0.67546 -0.07509 0.0552 Uiso 1 2 calc R

loop_
_atom_site_aniso_label
_atom_site_aniso_U_11
_atom_site_aniso_U_22
_atom_site_aniso_U_33
_atom_site_aniso_U_12
_atom_site_aniso_U_13
_atom_site_aniso_U_23
Fe1 0.02612(17) 0.02216(16) 0.01748(15) 0.01117(12) 0.00276(11) 0.00798(11)
S1 0.0264(3) 0.0283(3) 0.0213(3) 0.0148(2) 0.0037(2) 0.0069(2)
Si1 0.0313(3) 0.0328(3) 0.0193(3) 0.0191(3) 0.0065(2) 0.0121(2)
Si2 0.0254(3) 0.0296(3) 0.0241(3) 0.0150(2) 0.0036(2) 0.0122(2)
N1 0.0265(9) 0.0272(8) 0.0165(8) 0.0144(7) 0.0025(7) 0.0094(7)
N2 0.0299(9) 0.0251(8) 0.0226(8) 0.0120(7) 0.0053(7) 0.0112(7)
C1 0.0465(14) 0.0368(12) 0.0277(11) 0.0272(11) 0.0054(10) 0.0094(10)
C2 0.0669(18) 0.0636(17) 0.0209(11) 0.0449(15) 0.0045(11) 0.0114(11)
C3 0.0426(14) 0.0603(17) 0.0522(16) 0.0255(13) 0.0228(13) 0.0373(14)
C4 0.0341(13) 0.0615(17) 0.0399(13) 0.0265(12) 0.0115(11) 0.0233(12)
C5 0.0457(14) 0.0331(12) 0.0557(16) 0.0222(11) 0.0068(12) 0.0192(11)
C6 0.0414(14) 0.0569(16) 0.0300(12) 0.0283(12) -0.0018(10) 0.0157(11)
C7 0.0331(11) 0.0303(11) 0.0246(10) 0.0129(9) 0.0048(9) 0.0138(9)
C8 0.0355(12) 0.0338(11) 0.0335(11) 0.0200(10) 0.0141(10) 0.0195(10)
C9 0.0437(13) 0.0257(11) 0.0383(12) 0.0164(10) 0.0149(11) 0.0151(10)
C10 0.0355(13) 0.0268(11) 0.0332(12) 0.0044(9) -0.0012(10) 0.0081(9)
C11 0.0358(12) 0.0302(11) 0.0248(11) 0.0121(9) 0.0009(9) 0.0115(9)
C12 0.0506(16) 0.0513(15) 0.0529(16) 0.0261(13) 0.0140(13) 0.0384(13)

loop_
_atom_type_symbol
_atom_type_description
_atom_type_scat_dispersion_real
_atom_type_scat_dispersion_imag
_atom_type_scat_source
Fe Fe 0.3463 0.8444
;
International Tables for Crystallography
(1992, Vol. C, Tables 4.2.6.8 and 6.1.1.4)
;
N N 0.0061 0.0033
;
International Tables for Crystallography
(1992, Vol. C, Tables 4.2.6.8 and 6.1.1.4)
;
Si Si 0.0817 0.0704
;
International Tables for Crystallography
(1992, Vol. C, Tables 4.2.6.8 and 6.1.1.4)
;
C C 0.0033 0.0016
;
International Tables for Crystallography
(1992, Vol. C, Tables 4.2.6.8 and 6.1.1.4)
;
H H 0.0000 0.0000
;
International Tables for Crystallography
(1992, Vol. C, Table 6.1.1.4)
;
S S 0.1246 0.1234
;
International Tables for Crystallography
(1992, Vol. C, Tables 4.2.6.8 and 6.1.1.4)
;

loop_
_geom_angle_atom_site_label_1
_geom_angle_atom_site_label_2
_geom_angle_atom_site_label_3
_geom_angle
_geom_angle_publ_flag
_geom_angle_site_symmetry_1
_geom_angle_site_symmetry_3
Fe1 Fe1 S1 51.61(3) yes 2_555 .
Fe1 Fe1 S1 51.033(18) yes 2_555 2_555
Fe1 Fe1 N1 143.11(6) yes 2_555 .
Fe1 Fe1 N2 114.15(5) yes 2_555 .
S1 Fe1 S1 102.64(3) yes . 2_555
S1 Fe1 N1 120.95(7) yes . .
S1 Fe1 N2 103.87(6) yes . .
S1 Fe1 N1 119.04(6) yes 2_555 .
S1 Fe1 N2 105.76(6) yes 2_555 .
N1 Fe1 N2 102.74(7) yes . .
Fe1 S1 Fe1 77.36(3) yes . 2_555
N1 Si1 C1 111.42(12) yes . .
N1 Si1 C2 114.71(14) yes . .
N1 Si1 C3 110.80(12) yes . .
C1 Si1 C2 103.85(15) yes . .
C1 Si1 C3 109.20(15) yes . .
C2 Si1 C3 106.48(14) yes . .
N1 Si2 C4 111.22(14) yes . .
N1 Si2 C5 110.78(12) yes . .
N1 Si2 C6 115.30(13) yes . .
C4 Si2 C5 108.93(15) yes . .
C4 Si2 C6 104.96(12) yes . .
C5 Si2 C6 105.25(15) yes . .
Fe1 N1 Si1 113.60(12) yes . .
Fe1 N1 Si2 118.35(10) yes . .
Si1 N1 Si2 126.48(12) yes . .
Fe1 N2 C7 120.22(11) yes . .
Fe1 N2 C11 121.74(19) yes . .
C7 N2 C11 118.0(2) yes . .
N2 C7 C8 123.84(17) yes . .
C7 C8 C9 117.4(3) yes . .
C7 C8 C12 120.18(18) yes . .
C9 C8 C12 122.4(2) yes . .
C8 C9 C10 119.4(2) yes . .
C9 C10 C11 119.32(19) yes . .
N2 C11 C10 122.0(3) yes . .
Si1 C1 H1A 109.471 no . .
Si1 C1 H1B 109.473 no . .
Si1 C1 H1C 109.469 no . .
H1A C1 H1B 109.469 no . .
H1A C1 H1C 109.474 no . .
H1B C1 H1C 109.472 no . .
Si1 C2 H2A 109.471 no . .
Si1 C2 H2B 109.471 no . .
Si1 C2 H2C 109.472 no . .
H2A C2 H2B 109.470 no . .
H2A C2 H2C 109.468 no . .
H2B C2 H2C 109.476 no . .
Si1 C3 H3A 109.476 no . .
Si1 C3 H3B 109.471 no . .
Si1 C3 H3C 109.472 no . .
H3A C3 H3B 109.474 no . .
H3A C3 H3C 109.470 no . .
H3B C3 H3C 109.465 no . .
Si2 C4 H4A 109.469 no . .
Si2 C4 H4B 109.476 no . .
Si2 C4 H4C 109.473 no . .
H4A C4 H4B 109.475 no . .
H4A C4 H4C 109.465 no . .
H4B C4 H4C 109.471 no . .
Si2 C5 H5A 109.473 no . .
Si2 C5 H5B 109.467 no . .
Si2 C5 H5C 109.471 no . .
H5A C5 H5B 109.473 no . .
H5A C5 H5C 109.472 no . .
H5B C5 H5C 109.470 no . .
Si2 C6 H6A 109.471 no . .
Si2 C6 H6B 109.473 no . .
Si2 C6 H6C 109.470 no . .
H6A C6 H6B 109.476 no . .
H6A C6 H6C 109.463 no . .
H6B C6 H6C 109.475 no . .
N2 C7 H7 118.077 no . .
C8 C7 H7 118.080 no . .
C8 C9 H9 120.308 no . .
C10 C9 H9 120.308 no . .
C9 C10 H10 120.338 no . .
C11 C10 H10 120.339 no . .
N2 C11 H11 119.004 no . .
C10 C11 H11 119.003 no . .
C8 C12 H12A 109.475 no . .
C8 C12 H12B 109.467 no . .
C8 C12 H12C 109.474 no . .
H12A C12 H12B 109.472 no . .
H12A C12 H12C 109.472 no . .
H12B C12 H12C 109.468 no . .

loop_
_geom_bond_atom_site_label_1
_geom_bond_atom_site_label_2
_geom_bond_distance
_geom_bond_publ_flag
_geom_bond_site_symmetry_2
Fe1 Fe1 2.7602(8) yes 2_555
Fe1 S1 2.1994(8) yes .
Fe1 S1 2.2172(10) yes 2_555
Fe1 N1 1.9299(19) yes .
Fe1 N2 2.119(2) yes .
Si1 N1 1.732(2) yes .
Si1 C1 1.871(4) yes .
Si1 C2 1.873(2) yes .
Si1 C3 1.874(3) yes .
Si2 N1 1.736(3) yes .
Si2 C4 1.858(3) yes .
Si2 C5 1.880(3) yes .
Si2 C6 1.873(3) yes .
N2 C7 1.334(4) yes .
N2 C11 1.336(2) yes .
C7 C8 1.386(4) yes .
C8 C9 1.383(3) yes .
C8 C12 1.504(5) yes .
C9 C10 1.378(4) yes .
C10 C11 1.384(4) yes .
C1 H1A 0.980 no .
C1 H1B 0.980 no .
C1 H1C 0.980 no .
C2 H2A 0.980 no .
C2 H2B 0.980 no .
C2 H2C 0.980 no .
C3 H3A 0.980 no .
C3 H3B 0.980 no .
C3 H3C 0.980 no .
C4 H4A 0.980 no .
C4 H4B 0.980 no .
C4 H4C 0.980 no .
C5 H5A 0.980 no .
C5 H5B 0.980 no .
C5 H5C 0.980 no .
C6 H6A 0.980 no .
C6 H6B 0.980 no .
C6 H6C 0.980 no .
C7 H7 0.950 no .
C9 H9 0.950 no .
C10 H10 0.950 no .
C11 H11 0.950 no .
C12 H12A 0.980 no .
C12 H12B 0.980 no .
C12 H12C 0.980 no .

loop_
_geom_contact_atom_site_label_1
_geom_contact_atom_site_label_2
_geom_contact_distance
_geom_contact_publ_flag
_geom_contact_site_symmetry_2
Fe1 C1 3.414(3) no .
N1 C11 3.371(3) no .
N2 C1 3.512(3) no .
N2 C9 2.768(3) no .
C2 C6 3.231(6) no .
C7 C10 2.697(3) no .
C8 C11 2.734(4) no .
C8 C10 3.509(4) no 2_665
C10 C8 3.509(4) no 2_665
Fe1 H1A 3.0048 no .
Fe1 H3A 3.5756 no .
Fe1 H4A 3.1773 no .
Fe1 H7 3.0156 no .
Fe1 H7 3.5409 no 2_555
Fe1 H11 3.0692 no .
S1 H1A 2.8059 no 2_555
S1 H3A 3.0857 no 2_555
S1 H4A 2.7687 no .
S1 H5A 3.3515 no .
S1 H7 3.1486 no 2_555
Si1 H6C 3.4628 no .
Si2 H2C 3.4624 no .
Si2 H11 3.5670 no .
N1 H1A 3.1413 no .
N1 H1B 3.1753 no .
N1 H2B 3.2105 no .
N1 H2C 3.2475 no .
N1 H3A 3.1388 no .
N1 H3C 3.1565 no .
N1 H4A 3.1068 no .
N1 H4C 3.1852 no .
N1 H5A 3.2429 no .
N1 H5B 3.0746 no .
N1 H6A 3.2228 no .
N1 H6C 3.2649 no .
N1 H11 2.8612 no .
N2 H1A 3.1552 no .
N2 H1B 3.1804 no .
N2 H10 3.2295 no .
C1 H2A 3.0427 no .
C1 H2B 3.1177 no .
C1 H3A 3.2387 no .
C1 H3B 3.1722 no .
C2 H1B 3.0925 no .
C2 H1C 3.0658 no .
C2 H3B 3.1113 no .
C2 H3C 3.1771 no .
C2 H6A 2.9904 no .
C2 H6C 2.8335 no .
C3 H1A 3.2443 no .
C3 H1C 3.1656 no .
C3 H2A 3.1418 no .
C3 H2C 3.1453 no .
C3 H5B 3.5557 no .
C4 H5A 3.1277 no .
C4 H5C 3.2680 no .
C4 H6A 3.1463 no .
C4 H6B 3.0518 no .
C4 H11 3.2893 no .
C5 H4A 3.2535 no .
C5 H4B 3.1322 no .
C5 H6B 3.1244 no .
C5 H6C 3.1126 no .
C5 H7 3.0204 no 2_555
C5 H12A 3.1207 no 2_555
C6 H2B 3.1852 no .
C6 H2C 2.6726 no .
C6 H4B 3.0957 no .
C6 H4C 3.0937 no .
C6 H5B 3.2644 no .
C6 H5C 2.9930 no .
C7 H5A 3.2315 no 2_555
C7 H9 3.2330 no .
C7 H11 3.1481 no .
C7 H12A 2.6039 no .
C7 H12B 2.9379 no .
C7 H12C 3.2579 no .
C8 H10 3.2454 no .
C9 H7 3.2192 no .
C9 H11 3.2370 no .
C9 H12A 3.2696 no .
C9 H12B 2.9743 no .
C9 H12C 2.6372 no .
C11 H1B 3.0863 no .
C11 H4C 3.4231 no .
C11 H7 3.1427 no .
C11 H9 3.2458 no .
C12 H5A 3.5473 no 2_555
C12 H5B 3.4904 no 2_555
C12 H7 2.6299 no .
C12 H9 2.7061 no .
H1A H3A 3.1278 no .
H1A H3B 3.4535 no .
H1B H2A 3.2716 no .
H1B H2B 2.9460 no .
H1B H11 3.0231 no .
H1C H2A 2.8398 no .
H1C H2B 3.3387 no .
H1C H3A 3.4363 no .
H1C H3B 2.9753 no .
H2A H3B 2.9371 no .
H2A H3C 3.4193 no .
H2B H6A 2.6609 no .
H2B H6C 3.0325 no .
H2C H3B 3.3320 no .
H2C H3C 3.0096 no .
H2C H6A 2.6146 no .
H2C H6B 3.5397 no .
H2C H6C 2.0598 no .
H3C H5B 2.8890 no .
H4A H5A 3.0415 no .
H4A H11 3.3503 no .
H4B H5A 3.2450 no .
H4B H5C 3.0616 no .
H4B H6A 3.3928 no .
H4B H6B 2.8693 no .
H4C H6A 2.9660 no .
H4C H6B 3.2580 no .
H4C H11 2.7007 no .
H5A H7 2.3429 no 2_555
H5A H12A 2.7235 no 2_555
H5B H6B 3.5453 no .
H5B H6C 3.0980 no .
H5B H7 2.8758 no 2_555
H5B H12A 2.8478 no 2_555
H5B H12B 3.3389 no 2_555
H5C H6B 2.8279 no .
H5C H6C 3.1491 no .
H5C H12A 3.2986 no 2_555
H7 H12A 2.4157 no .
H7 H12B 2.9793 no .
H7 H12C 3.5004 no .
H9 H10 2.3372 no .
H9 H12A 3.5613 no .
H9 H12B 3.0773 no .
H9 H12C 2.4990 no .
H10 H11 2.3245 no .
S1 H4B 3.4924 no 2_655
S1 H9 3.3803 no 2_665
S1 H12C 3.0261 no 1_545
N2 H9 3.5070 no 2_665
C1 H1C 3.3410 no 2_566
C1 H2A 3.3817 no 2_566
C1 H6A 3.5362 no 2_666
C1 H12A 3.4464 no 2_565
C1 H12C 3.5665 no 2_565
C2 H1C 3.4388 no 2_566
C2 H3C 3.4838 no 2_556
C2 H4C 3.3362 no 2_666
C2 H6A 3.3845 no 2_666
C2 H10 3.3530 no 2_666
C2 H11 3.1180 no 2_666
C2 H12B 3.3223 no 1_556
C3 H2C 3.4712 no 2_556
C3 H3C 3.5119 no 2_556
C3 H4B 3.2187 no 1_455
C3 H6C 3.2182 no 2_556
C3 H10 3.1028 no 1_445
C4 H9 3.5629 no 1_545
C4 H12B 3.3877 no 2_665
C4 H12C 3.3036 no 2_665
C6 H1B 3.4312 no 2_666
C6 H2B 3.4043 no 2_666
C6 H5C 3.5133 no 2_656
C6 H6B 3.4095 no 2_656
C6 H10 3.5287 no 2_666
C7 H12A 3.3022 no 2_565
C8 H5A 3.3089 no 1_565
C8 H12A 3.5107 no 2_565
C9 H3A 3.5449 no 1_665
C9 H5A 3.2591 no 1_565
C9 H5C 3.2166 no 1_565
C10 H2C 3.2752 no 2_666
C10 H3A 3.3259 no 1_665
C10 H5C 3.3311 no 1_565
C10 H6C 3.4132 no 2_666
C10 H12B 3.2436 no 2_665
C11 H2B 3.5086 no 2_666
C11 H2C 3.4487 no 2_666
C11 H6A 3.5844 no 2_666
C11 H12B 3.1807 no 2_665
C12 H1A 3.0288 no 2_565
C12 H2A 3.5159 no 1_554
C12 H4C 3.1900 no 2_665
C12 H5A 3.4587 no 1_565
H1A C12 3.0288 no 2_565
H1A H2A 3.5227 no 2_566
H1A H4B 3.2659 no 1_455
H1A H4C 3.2626 no 1_455
H1A H12A 2.7999 no 2_565
H1A H12B 3.1042 no 2_565
H1A H12C 2.6825 no 2_565
H1B C6 3.4312 no 2_666
H1B H1C 3.5097 no 2_566
H1B H2A 3.5703 no 2_566
H1B H5C 3.4256 no 1_565
H1B H6A 2.7076 no 2_666
H1B H6B 3.3179 no 2_666
H1B H12A 3.3889 no 2_565
H1C C1 3.3410 no 2_566
H1C C2 3.4388 no 2_566
H1C H1B 3.5097 no 2_566
H1C H1C 2.5107 no 2_566
H1C H2A 2.6098 no 2_566
H1C H4B 3.4356 no 1_455
H1C H4C 3.1955 no 1_455
H1C H12B 3.5015 no 2_565
H2A C1 3.3817 no 2_566
H2A C12 3.5159 no 1_556
H2A H1A 3.5227 no 2_566
H2A H1B 3.5703 no 2_566
H2A H1C 2.6098 no 2_566
H2A H4C 2.9667 no 2_666
H2A H5B 3.3999 no 2_556
H2A H10 3.5309 no 2_666
H2A H11 3.3256 no 2_666
H2A H12A 3.5878 no 1_556
H2A H12B 2.6695 no 1_556
H2B C6 3.4043 no 2_666
H2B C11 3.5086 no 2_666
H2B H2B 3.1188 no 2_666
H2B H4C 2.8324 no 2_666
H2B H6A 2.5287 no 2_666
H2B H10 3.5402 no 2_666
H2B H11 2.6476 no 2_666
H2B H12B 3.5023 no 1_556
H2C C3 3.4712 no 2_556
H2C C10 3.2752 no 2_666
H2C C11 3.4487 no 2_666
H2C H3C 2.6758 no 2_556
H2C H10 2.5607 no 2_666
H2C H11 2.9001 no 2_666
H2C H12B 3.3125 no 1_556
H3A C9 3.5449 no 1_445
H3A C10 3.3259 no 1_445
H3A H4B 2.6777 no 1_455
H3A H6C 3.4580 no 2_556
H3A H9 3.0344 no 1_445
H3A H10 2.5803 no 1_445
H3B H4B 2.9362 no 1_455
H3B H5B 3.2843 no 2_556
H3B H6B 2.8902 no 1_455
H3B H6C 2.8027 no 2_556
H3B H10 3.3870 no 1_445
H3C C2 3.4838 no 2_556
H3C C3 3.5119 no 2_556
H3C H2C 2.6758 no 2_556
H3C H3C 2.7514 no 2_556
H3C H6C 2.9060 no 2_556
H3C H10 2.8877 no 1_445
H4A H4A 3.5668 no 2_655
H4A H9 3.3906 no 1_545
H4A H9 3.3507 no 2_665
H4A H12B 3.3720 no 2_665
H4A H12C 3.0265 no 2_665
H4B S1 3.4924 no 2_655
H4B C3 3.2187 no 1_655
H4B H1A 3.2659 no 1_655
H4B H1C 3.4356 no 1_655
H4B H3A 2.6777 no 1_655
H4B H3B 2.9362 no 1_655
H4B H9 2.9329 no 1_545
H4B H12C 3.4760 no 2_665
H4C C2 3.3362 no 2_666
H4C C12 3.1900 no 2_665
H4C H1A 3.2626 no 1_655
H4C H1C 3.1955 no 1_655
H4C H2A 2.9667 no 2_666
H4C H2B 2.8324 no 2_666
H4C H12B 2.6031 no 2_665
H4C H12C 2.8922 no 2_665
H5A C8 3.3089 no 1_545
H5A C9 3.2591 no 1_545
H5A C12 3.4587 no 1_545
H5A H9 3.2409 no 1_545
H5A H12A 3.5680 no 1_545
H5A H12C 2.9819 no 1_545
H5B H2A 3.3999 no 2_556
H5B H3B 3.2843 no 2_556
H5C C6 3.5133 no 2_656
H5C C9 3.2166 no 1_545
H5C C10 3.3311 no 1_545
H5C H1B 3.4256 no 1_545
H5C H6B 2.8808 no 2_656
H5C H6C 3.4522 no 2_656
H5C H9 3.3104 no 1_545
H5C H10 3.4957 no 1_545
H6A C1 3.5362 no 2_666
H6A C2 3.3845 no 2_666
H6A C11 3.5844 no 2_666
H6A H1B 2.7076 no 2_666
H6A H2B 2.5287 no 2_666
H6A H10 3.4756 no 2_666
H6A H11 3.1361 no 2_666
H6B C6 3.4095 no 2_656
H6B H1B 3.3179 no 2_666
H6B H3B 2.8902 no 1_655
H6B H5C 2.8808 no 2_656
H6B H6B 2.7532 no 2_656
H6B H6C 3.2491 no 2_656
H6C C3 3.2182 no 2_556
H6C C10 3.4132 no 2_666
H6C H3A 3.4580 no 2_556
H6C H3B 2.8027 no 2_556
H6C H3C 2.9060 no 2_556
H6C H5C 3.4522 no 2_656
H6C H6B 3.2491 no 2_656
H6C H10 2.8055 no 2_666
H6C H11 3.5619 no 2_666
H7 H12A 3.2841 no 2_565
H7 H12C 3.4249 no 2_565
H9 S1 3.3803 no 2_665
H9 N2 3.5070 no 2_665
H9 C4 3.5629 no 1_565
H9 H3A 3.0344 no 1_665
H9 H4A 3.3906 no 1_565
H9 H4A 3.3507 no 2_665
H9 H4B 2.9329 no 1_565
H9 H5A 3.2409 no 1_565
H9 H5C 3.3104 no 1_565
H10 C2 3.3530 no 2_666
H10 C3 3.1028 no 1_665
H10 C6 3.5287 no 2_666
H10 H2A 3.5309 no 2_666
H10 H2B 3.5402 no 2_666
H10 H2C 2.5607 no 2_666
H10 H3A 2.5803 no 1_665
H10 H3B 3.3870 no 1_665
H10 H3C 2.8877 no 1_665
H10 H5C 3.4957 no 1_565
H10 H6A 3.4756 no 2_666
H10 H6C 2.8055 no 2_666
H10 H12B 3.0630 no 2_665
H11 C2 3.1180 no 2_666
H11 H2A 3.3256 no 2_666
H11 H2B 2.6476 no 2_666
H11 H2C 2.9001 no 2_666
H11 H6A 3.1361 no 2_666
H11 H6C 3.5619 no 2_666
H11 H12B 2.9523 no 2_665
H12A C1 3.4464 no 2_565
H12A C7 3.3022 no 2_565
H12A C8 3.5107 no 2_565
H12A H1A 2.7999 no 2_565
H12A H1B 3.3889 no 2_565
H12A H2A 3.5878 no 1_554
H12A H5A 3.5680 no 1_565
H12A H7 3.2841 no 2_565
H12A H12A 3.3055 no 2_565
H12B C2 3.3223 no 1_554
H12B C4 3.3877 no 2_665
H12B C10 3.2436 no 2_665
H12B C11 3.1807 no 2_665
H12B H1A 3.1042 no 2_565
H12B H1C 3.5015 no 2_565
H12B H2A 2.6695 no 1_554
H12B H2B 3.5023 no 1_554
H12B H2C 3.3125 no 1_554
H12B H4A 3.3720 no 2_665
H12B H4C 2.6031 no 2_665
H12B H10 3.0630 no 2_665
H12B H11 2.9523 no 2_665
H12C S1 3.0261 no 1_565
H12C C1 3.5665 no 2_565
H12C C4 3.3036 no 2_665
H12C H1A 2.6825 no 2_565
H12C H4A 3.0265 no 2_665
H12C H4B 3.4760 no 2_665
H12C H4C 2.8922 no 2_665
H12C H5A 2.9819 no 1_565
H12C H7 3.4249 no 2_565

loop_
_geom_torsion_atom_site_label_1
_geom_torsion_atom_site_label_2
_geom_torsion_atom_site_label_3
_geom_torsion_atom_site_label_4
_geom_torsion
_geom_torsion_publ_flag
_geom_torsion_site_symmetry_1
_geom_torsion_site_symmetry_3
_geom_torsion_site_symmetry_4
Fe1 Fe1 S1 Fe1 0.0 no 2_555 . 2_555
S1 Fe1 Fe1 S1 180.00(2) no . 2_555 2_555
S1 Fe1 Fe1 S1 -0.00(2) no . 2_555 .
S1 Fe1 Fe1 N1 -87.85(4) no . 2_555 2_555
S1 Fe1 Fe1 N2 91.15(3) no . 2_555 2_555
Fe1 Fe1 S1 Fe1 0.0 no 2_555 2_555 2_555
S1 Fe1 Fe1 S1 0.00(2) no 2_555 2_555 2_555
S1 Fe1 Fe1 S1 180.00(2) no 2_555 2_555 .
S1 Fe1 Fe1 N1 92.15(4) no 2_555 2_555 2_555
S1 Fe1 Fe1 N2 -88.85(3) no 2_555 2_555 2_555
Fe1 Fe1 N1 Si1 -92.59(14) no 2_555 . .
Fe1 Fe1 N1 Si2 74.07(13) no 2_555 . .
N1 Fe1 Fe1 S1 87.85(11) no . 2_555 2_555
N1 Fe1 Fe1 S1 -92.15(11) no . 2_555 .
N1 Fe1 Fe1 N1 180.00(11) no . 2_555 2_555
N1 Fe1 Fe1 N2 -1.00(11) no . 2_555 2_555
Fe1 Fe1 N2 C7 19.07(17) no 2_555 . .
Fe1 Fe1 N2 C11 -160.41(12) no 2_555 . .
N2 Fe1 Fe1 S1 -91.15(7) no . 2_555 2_555
N2 Fe1 Fe1 S1 88.85(7) no . 2_555 .
N2 Fe1 Fe1 N1 1.00(8) no . 2_555 2_555
N2 Fe1 Fe1 N2 180.00(7) no . 2_555 2_555
S1 Fe1 S1 Fe1 0.00(2) no . 2_555 2_555
S1 Fe1 S1 Fe1 0.00(2) no 2_555 . 2_555
S1 Fe1 N1 Si1 -158.55(6) no . . .
S1 Fe1 N1 Si2 8.11(12) no . . .
N1 Fe1 S1 Fe1 135.61(6) no . . 2_555
S1 Fe1 N2 C7 72.89(15) no . . .
S1 Fe1 N2 C11 -106.59(14) no . . .
N2 Fe1 S1 Fe1 -110.00(6) no . . 2_555
S1 Fe1 N1 Si1 -29.88(12) no 2_555 . .
S1 Fe1 N1 Si2 136.78(7) no 2_555 . .
N1 Fe1 S1 Fe1 -136.67(7) no . 2_555 2_555
S1 Fe1 N2 C7 -34.80(15) no 2_555 . .
S1 Fe1 N2 C11 145.72(13) no 2_555 . .
N2 Fe1 S1 Fe1 108.57(6) no . 2_555 2_555
N1 Fe1 N2 C7 -160.31(14) no . . .
N1 Fe1 N2 C11 20.21(17) no . . .
N2 Fe1 N1 Si1 86.48(11) no . . .
N2 Fe1 N1 Si2 -106.87(11) no . . .
C1 Si1 N1 Fe1 -40.73(11) no . . .
C1 Si1 N1 Si2 153.90(11) no . . .
C2 Si1 N1 Fe1 -158.35(13) no . . .
C2 Si1 N1 Si2 36.28(18) no . . .
C3 Si1 N1 Fe1 81.07(16) no . . .
C3 Si1 N1 Si2 -84.30(16) no . . .
C4 Si2 N1 Fe1 47.60(12) no . . .
C4 Si2 N1 Si1 -147.65(11) no . . .
C5 Si2 N1 Fe1 -73.70(15) no . . .
C5 Si2 N1 Si1 91.06(14) no . . .
C6 Si2 N1 Fe1 166.93(11) no . . .
C6 Si2 N1 Si1 -28.32(16) no . . .
Fe1 N2 C7 C8 179.48(16) no . . .
Fe1 N2 C11 C10 178.91(15) no . . .
C7 N2 C11 C10 -0.6(4) no . . .
C11 N2 C7 C8 -1.0(4) no . . .
N2 C7 C8 C9 2.1(4) no . . .
N2 C7 C8 C12 -178.6(2) no . . .
C7 C8 C9 C10 -1.6(4) no . . .
C12 C8 C9 C10 179.1(2) no . . .
C8 C9 C10 C11 0.1(4) no . . .
C9 C10 C11 N2 1.0(4) no . . .
